data_6000345
loop_
_publ_author_name
'Kaduk, J. A.'
'Cahill, P. J.'
'Venkateshwaran, L. N.'

_publ_section_title
;
 Crystal structures of a solvated and unsolvated sulfone cyclic oligomer
;
_journal_name_full 'Journal of Applied Crystallography'
_journal_page_first 15
_journal_page_last 20
_journal_paper_doi 10.1107/S0021889898006189
_journal_volume 32
_journal_year 1999
_chemical_formula_sum 'C54 H44 O8 S2'
_space_group_name_H-M_alt 'P 1 21/c 1'
_cell_angle_alpha 90.000
_cell_angle_beta 92.684
_cell_angle_gamma 90.000
_cell_length_a 9.5703
_cell_length_b 18.7582
_cell_length_c 13.3945
_cell_volume 2401.96
_cod_database_code 6000345

loop_
_atom_site_label
_atom_site_fract_x
_atom_site_fract_y
_atom_site_fract_z
? ? ? ?
